data_4073957
loop_
_publ_author_name
'Begum, Noorjahan'
'Das, Uttam K.'
'Hassan, Manzur'
'Hogarth, Graeme'
'Kabir, Shariff E.'
'Nordlander, Ebbe'
'Rahman, Mohammad A.'
'Tocher, Derek A.'

_publ_section_title
;
 Chelate and Bridge Diphosphine Isomerization:&#x00A0; Triosmium and
 Triruthenium Clusters Containing
 1,1&#x2018;-Bis(diphenylphosphino)ferrocene (dppf)
;
_journal_issue 25
_journal_name_full Organometallics
_journal_page_first 6462
_journal_paper_doi 10.1021/om700759z
_journal_volume 26
_journal_year 2007
_chemical_formula_sum 'C44 H28 Fe O10 Os3 P2'
_chemical_formula_weight 1405.05
_chemical_name_systematic
;
 ?
;
_space_group_IT_number 19
_symmetry_cell_setting orthorhombic
_symmetry_space_group_name_Hall 'P 2ac 2ab'
_symmetry_space_group_name_H-M 'P 21 21 21'
_atom_sites_solution_hydrogens geom
_atom_sites_solution_primary direct
_atom_sites_solution_secondary difmap
_audit_creation_method SHELXL-97
_cell_angle_alpha 90.00
_cell_angle_beta 90.00
_cell_angle_gamma 90.00
_cell_formula_units_Z 4
_cell_length_a 12.9196(7)
_cell_length_b 15.5471(9)
_cell_length_c 19.9986(11)
_cell_measurement_temperature 150(2)
_cell_volume 4017.0(4)
_computing_cell_refinement 'Bruker SAINT'
_computing_data_collection 'Bruker SMART'
_computing_data_reduction 'Bruker SAINT'
_computing_structure_refinement 'SHELXL-97 (Sheldrick, 1997)'
_computing_structure_solution 'SHELXS-97 (Sheldrick, 1990)'
_diffrn_ambient_temperature 150(2)
_diffrn_measured_fraction_theta_full 0.998
_diffrn_measured_fraction_theta_max 0.987
_diffrn_measurement_device_type 'Bruker SMART APEX diffractometer'
_diffrn_measurement_method '\w rotation with narrow frames'
_diffrn_radiation_monochromator graphite
_diffrn_radiation_source 'fine-focus sealed tube'
_diffrn_radiation_type MoK\a
_diffrn_radiation_wavelength 0.71073
_diffrn_reflns_av_R_equivalents 0.0317
_diffrn_reflns_av_sigmaI/netI 0.0372
_diffrn_reflns_limit_h_max 16
_diffrn_reflns_limit_h_min -17
_diffrn_reflns_limit_k_max 20
_diffrn_reflns_limit_k_min -20
_diffrn_reflns_limit_l_max 25
_diffrn_reflns_limit_l_min -26
_diffrn_reflns_number 35449
_diffrn_reflns_theta_full 26.00
_diffrn_reflns_theta_max 28.29
_diffrn_reflns_theta_min 1.66
_diffrn_standards_number 0
_exptl_absorpt_coefficient_mu 9.954
_exptl_absorpt_correction_T_max 0.2290
_exptl_absorpt_correction_T_min 0.0847
_exptl_absorpt_correction_type multi-scan
_exptl_crystal_colour orange
_exptl_crystal_density_diffrn 2.323
_exptl_crystal_density_method 'not measured'
_exptl_crystal_description block
_exptl_crystal_F_000 2624
_exptl_crystal_size_max 0.49
_exptl_crystal_size_mid 0.30
_exptl_crystal_size_min 0.21
_refine_diff_density_max 1.538
_refine_diff_density_min -0.773
_refine_diff_density_rms 0.122
_refine_ls_abs_structure_details 'Flack H D (1983), Acta Cryst. A39, 876-881'
_refine_ls_abs_structure_Flack 0.008(5)
_refine_ls_extinction_method none
_refine_ls_goodness_of_fit_ref 1.082
_refine_ls_hydrogen_treatment fixed
_refine_ls_matrix_type full
_refine_ls_number_parameters 541
_refine_ls_number_reflns 9661
_refine_ls_number_restraints 0
_refine_ls_restrained_S_all 1.082
_refine_ls_R_factor_all 0.0199
_refine_ls_R_factor_gt 0.0194
_refine_ls_shift/su_max 0.002
_refine_ls_shift/su_mean 0.000
_refine_ls_structure_factor_coef Fsqd
_refine_ls_weighting_details 'calc w=1/[\s^2^(Fo^2^)+(0.0044P)^2^+0.1138P] where P=(Fo^2^+2Fc^2^)/3'
_refine_ls_weighting_scheme calc
_refine_ls_wR_factor_gt 0.0424
_refine_ls_wR_factor_ref 0.0426
_reflns_number_gt 9525
_reflns_number_total 9661
_reflns_threshold_expression I>2\s(I)
_cod_data_source_file om700759z-file001.cif
_cod_data_source_block str0174
_cod_original_sg_symbol_H-M P2(1)2(1)2(1)
_cod_database_code 4073957

loop_
_symmetry_equiv_pos_as_xyz
'x, y, z'
'-x+1/2, -y, z+1/2'
'-x, y+1/2, -z+1/2'
'x+1/2, -y+1/2, -z'

loop_
_atom_site_label
_atom_site_type_symbol
_atom_site_fract_x
_atom_site_fract_y
_atom_site_fract_z
_atom_site_U_iso_or_equiv
_atom_site_adp_type
_atom_site_occupancy
_atom_site_symmetry_multiplicity
_atom_site_calc_flag
_atom_site_refinement_flags
Os1 Os 0.730897(12) 0.263863(9) 0.232049(7) 0.01099(4) Uani 1 1 d .
Os2 Os 0.713416(13) 0.213514(11) 0.091961(8) 0.01563(4) Uani 1 1 d .
Os3 Os 0.552812(13) 0.164920(11) 0.184868(8) 0.01604(4) Uani 1 1 d .
Fe1 Fe 0.88964(5) 0.37678(4) 0.40122(3) 0.01534(12) Uani 1 1 d .
P1 P 0.88901(8) 0.33758(7) 0.23064(5) 0.01283(19) Uani 1 1 d .
P2 P 0.67277(8) 0.26965(7) 0.34217(5) 0.0119(2) Uani 1 1 d .
C1 C 0.9531(3) 0.3575(3) 0.31030(19) 0.0151(8) Uani 1 1 d .
C2 C 0.9784(3) 0.2871(3) 0.3543(2) 0.0191(9) Uani 1 1 d .
H2A H 0.9600 0.2253 0.3473 0.023 Uiso 1 1 calc R
C3 C 1.0335(3) 0.3218(3) 0.4105(2) 0.0225(10) Uani 1 1 d .
H3A H 1.0596 0.2887 0.4499 0.027 Uiso 1 1 calc R
C4 C 1.0431(3) 0.4107(3) 0.4005(2) 0.0227(10) Uani 1 1 d .
H4A H 1.0765 0.4517 0.4324 0.027 Uiso 1 1 calc R
C5 C 0.9956(3) 0.4339(3) 0.3389(2) 0.0189(9) Uani 1 1 d .
H5A H 0.9909 0.4932 0.3198 0.023 Uiso 1 1 calc R
C6 C 0.7413(3) 0.3385(3) 0.40048(18) 0.0149(8) Uani 1 1 d .
C7 C 0.7862(3) 0.3199(3) 0.46426(19) 0.0190(9) Uani 1 1 d .
H7A H 0.7933 0.2616 0.4848 0.023 Uiso 1 1 calc R
C8 C 0.8204(4) 0.3980(3) 0.4925(2) 0.0222(10) Uani 1 1 d .
H8A H 0.8572 0.4044 0.5362 0.027 Uiso 1 1 calc R
C9 C 0.7963(4) 0.4661(3) 0.4473(2) 0.0228(10) Uani 1 1 d .
H9A H 0.8129 0.5283 0.4540 0.027 Uiso 1 1 calc R
C10 C 0.7475(3) 0.4300(3) 0.3907(2) 0.0178(9) Uani 1 1 d .
H10A H 0.7220 0.4623 0.3508 0.021 Uiso 1 1 calc R
C11 C 0.6599(3) 0.3720(3) 0.2162(2) 0.0165(9) Uani 1 1 d .
C12 C 0.8117(3) 0.1623(3) 0.25117(19) 0.0163(8) Uani 1 1 d .
C21 C 0.8363(4) 0.2391(3) 0.0431(2) 0.0255(10) Uani 1 1 d .
C22 C 0.6387(3) 0.1664(3) 0.0183(2) 0.0218(9) Uani 1 1 d .
C23 C 0.7635(4) 0.1012(3) 0.1211(2) 0.0220(9) Uani 1 1 d .
C24 C 0.6676(4) 0.3313(3) 0.0785(2) 0.0233(10) Uani 1 1 d .
C31 C 0.4933(3) 0.2715(3) 0.1514(2) 0.0222(10) Uani 1 1 d .
C32 C 0.4483(4) 0.1548(3) 0.2511(2) 0.0220(9) Uani 1 1 d .
C33 C 0.6250(4) 0.0718(3) 0.2303(2) 0.0244(10) Uani 1 1 d .
C34 C 0.4873(4) 0.0928(3) 0.1197(2) 0.0285(11) Uani 1 1 d .
O11 O 0.6224(3) 0.4384(2) 0.21140(16) 0.0247(7) Uani 1 1 d .
O12 O 0.8634(3) 0.1058(2) 0.26449(16) 0.0259(7) Uani 1 1 d .
O21 O 0.9064(3) 0.2503(3) 0.01024(17) 0.0395(9) Uani 1 1 d .
O22 O 0.5949(3) 0.1358(2) -0.02479(15) 0.0318(8) Uani 1 1 d .
O23 O 0.7940(3) 0.0360(2) 0.13474(16) 0.0284(8) Uani 1 1 d .
O24 O 0.6435(3) 0.4004(2) 0.06608(17) 0.0355(9) Uani 1 1 d .
O31 O 0.4525(3) 0.3320(2) 0.13408(16) 0.0294(8) Uani 1 1 d .
O32 O 0.3816(3) 0.1464(2) 0.28809(18) 0.0362(9) Uani 1 1 d .
O33 O 0.6604(3) 0.0160(2) 0.25940(17) 0.0295(8) Uani 1 1 d .
O34 O 0.4462(3) 0.0513(3) 0.08198(19) 0.0455(10) Uani 1 1 d .
C41 C 1.0055(3) 0.2904(3) 0.1904(2) 0.0176(9) Uani 1 1 d .
C42 C 1.0066(3) 0.2107(3) 0.1602(2) 0.0199(9) Uani 1 1 d .
H42A H 0.9446 0.1781 0.1569 0.024 Uiso 1 1 calc R
C43 C 1.0992(4) 0.1778(3) 0.1345(2) 0.0293(11) Uani 1 1 d .
H43A H 1.0997 0.1230 0.1137 0.035 Uiso 1 1 calc R
C44 C 1.1904(4) 0.2248(3) 0.1393(2) 0.0306(12) Uani 1 1 d .
H44A H 1.2533 0.2020 0.1221 0.037 Uiso 1 1 calc R
C45 C 1.1889(4) 0.3055(3) 0.1695(2) 0.0285(11) Uani 1 1 d .
H45A H 1.2507 0.3384 0.1729 0.034 Uiso 1 1 calc R
C46 C 1.0978(3) 0.3372(3) 0.1942(2) 0.0248(10) Uani 1 1 d .
H46A H 1.0972 0.3924 0.2144 0.030 Uiso 1 1 calc R
C51 C 0.8842(3) 0.4427(3) 0.1897(2) 0.0154(8) Uani 1 1 d .
C52 C 0.9067(4) 0.4467(3) 0.1211(2) 0.0203(9) Uani 1 1 d .
H52A H 0.9270 0.3961 0.0980 0.024 Uiso 1 1 calc R
C53 C 0.8993(4) 0.5239(3) 0.0871(2) 0.0271(11) Uani 1 1 d .
H53A H 0.9148 0.5264 0.0408 0.033 Uiso 1 1 calc R
C54 C 0.8694(4) 0.5969(3) 0.1207(2) 0.0266(11) Uani 1 1 d .
H54A H 0.8631 0.6497 0.0971 0.032 Uiso 1 1 calc R
C55 C 0.8486(4) 0.5942(3) 0.1884(2) 0.0248(10) Uani 1 1 d .
H55A H 0.8301 0.6453 0.2116 0.030 Uiso 1 1 calc R
C56 C 0.8548(3) 0.5173(3) 0.2220(2) 0.0184(9) Uani 1 1 d .
H56A H 0.8385 0.5154 0.2683 0.022 Uiso 1 1 calc R
C61 C 0.6718(3) 0.1653(3) 0.38475(18) 0.0138(8) Uani 1 1 d .
C62 C 0.7646(3) 0.1244(2) 0.39897(19) 0.0156(8) Uani 1 1 d .
H62A H 0.8282 0.1534 0.3909 0.019 Uiso 1 1 calc R
C63 C 0.7656(4) 0.0412(3) 0.4250(2) 0.0225(10) Uani 1 1 d .
H63A H 0.8297 0.0145 0.4355 0.027 Uiso 1 1 calc R
C64 C 0.6750(4) -0.0024(3) 0.4353(2) 0.0234(10) Uani 1 1 d .
H64A H 0.6760 -0.0596 0.4519 0.028 Uiso 1 1 calc R
C65 C 0.5817(4) 0.0377(3) 0.4216(2) 0.0238(10) Uani 1 1 d .
H65A H 0.5187 0.0078 0.4291 0.029 Uiso 1 1 calc R
C66 C 0.5793(3) 0.1211(3) 0.3970(2) 0.0186(9) Uani 1 1 d .
H66A H 0.5148 0.1482 0.3884 0.022 Uiso 1 1 calc R
C71 C 0.5429(3) 0.3116(3) 0.3647(2) 0.0165(9) Uani 1 1 d .
C72 C 0.5234(3) 0.3220(3) 0.4326(2) 0.0203(9) Uani 1 1 d .
H72A H 0.5762 0.3084 0.4640 0.024 Uiso 1 1 calc R
C73 C 0.4296(4) 0.3512(3) 0.4555(2) 0.0243(10) Uani 1 1 d .
H73A H 0.4177 0.3575 0.5021 0.029 Uiso 1 1 calc R
C74 C 0.3518(4) 0.3717(3) 0.4098(2) 0.0258(10) Uani 1 1 d .
H74A H 0.2864 0.3915 0.4251 0.031 Uiso 1 1 calc R
C75 C 0.3707(4) 0.3632(3) 0.3428(2) 0.0244(10) Uani 1 1 d .
H75A H 0.3181 0.3771 0.3114 0.029 Uiso 1 1 calc R
C76 C 0.4662(3) 0.3343(3) 0.3206(2) 0.0193(9) Uani 1 1 d .
H76A H 0.4787 0.3300 0.2740 0.023 Uiso 1 1 calc R

loop_
_atom_site_aniso_label
_atom_site_aniso_U_11
_atom_site_aniso_U_22
_atom_site_aniso_U_33
_atom_site_aniso_U_23
_atom_site_aniso_U_13
_atom_site_aniso_U_12
Os1 0.01034(7) 0.01047(7) 0.01215(7) -0.00092(5) 0.00054(6) -0.00048(6)
Os2 0.01514(8) 0.01810(8) 0.01365(7) -0.00269(6) 0.00052(6) 0.00056(7)
Os3 0.01287(8) 0.01607(8) 0.01917(8) -0.00244(6) -0.00006(7) -0.00309(7)
Fe1 0.0151(3) 0.0175(3) 0.0134(3) -0.0012(2) 0.0012(2) -0.0051(2)
P1 0.0112(5) 0.0135(5) 0.0138(5) -0.0011(4) 0.0019(4) -0.0010(4)
P2 0.0115(5) 0.0107(5) 0.0136(5) 0.0005(4) 0.0018(4) -0.0009(4)
C1 0.0123(19) 0.018(2) 0.0153(19) 0.0009(15) 0.0024(17) -0.0028(16)
C2 0.017(2) 0.024(2) 0.0167(19) 0.0019(18) 0.0030(16) 0.0033(19)
C3 0.016(2) 0.034(3) 0.017(2) 0.0033(19) -0.0034(17) -0.0027(19)
C4 0.013(2) 0.037(3) 0.018(2) -0.0045(19) 0.0005(18) -0.0094(19)
C5 0.017(2) 0.022(2) 0.017(2) -0.0004(16) 0.0023(17) -0.0078(19)
C6 0.014(2) 0.0138(19) 0.0168(18) -0.0011(15) 0.0041(16) -0.0031(16)
C7 0.017(2) 0.021(2) 0.0188(19) -0.0028(16) 0.0051(18) -0.0036(18)
C8 0.021(2) 0.030(3) 0.015(2) -0.0059(18) 0.0028(17) -0.008(2)
C9 0.025(3) 0.019(2) 0.024(2) -0.0082(17) 0.007(2) -0.0050(19)
C10 0.020(2) 0.014(2) 0.020(2) -0.0042(15) 0.0050(17) -0.0007(17)
C11 0.015(2) 0.016(2) 0.018(2) 0.0007(16) 0.0009(17) -0.0055(18)
C12 0.015(2) 0.015(2) 0.020(2) -0.0005(16) 0.0015(16) -0.0026(17)
C21 0.024(2) 0.030(3) 0.023(2) -0.0063(19) 0.0031(19) -0.007(2)
C22 0.013(2) 0.029(3) 0.024(2) 0.000(2) 0.0007(18) 0.0027(19)
C23 0.019(2) 0.026(2) 0.021(2) -0.0075(18) 0.0028(18) 0.001(2)
C24 0.026(2) 0.025(2) 0.018(2) 0.0012(19) 0.0073(18) 0.001(2)
C31 0.014(2) 0.028(3) 0.024(2) -0.0046(19) -0.0020(17) -0.001(2)
C32 0.018(2) 0.021(2) 0.027(2) 0.0003(18) 0.0022(19) -0.0021(19)
C33 0.023(2) 0.024(2) 0.026(2) -0.006(2) 0.005(2) -0.0067(19)
C34 0.025(3) 0.027(3) 0.033(3) -0.005(2) 0.005(2) -0.012(2)
O11 0.0229(18) 0.0179(17) 0.0334(18) 0.0047(13) -0.0006(14) 0.0041(14)
O12 0.0283(18) 0.0192(16) 0.0301(17) 0.0005(14) -0.0031(15) 0.0062(14)
O21 0.031(2) 0.056(3) 0.0313(18) -0.0076(18) 0.0111(16) -0.0147(19)
O22 0.034(2) 0.042(2) 0.0195(16) -0.0102(15) -0.0091(15) 0.0034(17)
O23 0.029(2) 0.0245(18) 0.0314(18) -0.0071(14) 0.0006(15) 0.0092(15)
O24 0.044(2) 0.032(2) 0.0301(19) 0.0109(15) 0.0109(17) 0.0080(18)
O31 0.0233(18) 0.0302(19) 0.0347(18) 0.0022(15) -0.0031(15) 0.0070(16)
O32 0.027(2) 0.041(2) 0.040(2) -0.0012(16) 0.0087(17) -0.0119(17)
O33 0.039(2) 0.0166(17) 0.0326(18) 0.0016(14) 0.0013(16) 0.0028(15)
O34 0.046(2) 0.050(2) 0.040(2) -0.0126(19) -0.005(2) -0.023(2)
C41 0.013(2) 0.020(2) 0.020(2) 0.0046(17) 0.0034(17) 0.0023(17)
C42 0.017(2) 0.019(2) 0.023(2) 0.0041(17) 0.0051(17) 0.0014(19)
C43 0.032(3) 0.025(3) 0.031(2) -0.002(2) 0.010(2) 0.009(2)
C44 0.019(2) 0.045(3) 0.028(2) 0.005(2) 0.0072(19) 0.018(2)
C45 0.014(2) 0.044(3) 0.027(2) 0.001(2) 0.0052(18) 0.000(2)
C46 0.014(2) 0.031(3) 0.029(2) -0.006(2) 0.0064(19) -0.001(2)
C51 0.012(2) 0.014(2) 0.021(2) 0.0019(16) 0.0033(17) -0.0046(16)
C52 0.021(2) 0.020(2) 0.019(2) 0.0014(17) -0.0014(18) -0.0029(19)
C53 0.034(3) 0.032(3) 0.015(2) 0.0045(19) 0.000(2) -0.003(2)
C54 0.031(3) 0.017(2) 0.031(2) 0.0091(19) -0.009(2) -0.008(2)
C55 0.021(2) 0.020(2) 0.033(3) 0.000(2) -0.004(2) 0.0005(19)
C56 0.016(2) 0.019(2) 0.020(2) 0.0007(17) 0.0021(17) -0.0023(17)
C61 0.016(2) 0.0115(19) 0.0135(18) -0.0009(15) -0.0003(15) -0.0042(17)
C62 0.015(2) 0.0137(19) 0.0178(19) -0.0003(15) -0.0029(17) 0.0000(17)
C63 0.022(2) 0.022(2) 0.023(2) 0.0024(17) -0.0044(19) 0.002(2)
C64 0.035(3) 0.015(2) 0.020(2) 0.0033(17) -0.0009(19) -0.002(2)
C65 0.029(3) 0.019(2) 0.024(2) 0.0021(18) 0.007(2) -0.0088(19)
C66 0.017(2) 0.016(2) 0.022(2) 0.0004(17) 0.0038(17) -0.0036(17)
C71 0.019(2) 0.013(2) 0.0180(19) 0.0008(15) 0.0054(17) 0.0014(17)
C72 0.021(2) 0.021(2) 0.018(2) 0.0033(17) 0.0012(17) 0.0013(18)
C73 0.027(3) 0.026(2) 0.019(2) 0.0003(18) 0.011(2) 0.000(2)
C74 0.018(2) 0.023(2) 0.036(3) 0.006(2) 0.012(2) 0.0061(19)
C75 0.017(2) 0.024(3) 0.032(2) 0.0075(19) -0.0025(19) 0.004(2)
C76 0.021(2) 0.017(2) 0.019(2) -0.0033(18) 0.0017(18) 0.0018(18)

loop_
_atom_type_symbol
_atom_type_description
_atom_type_scat_dispersion_real
_atom_type_scat_dispersion_imag
_atom_type_scat_source
C C 0.0033 0.0016 'International Tables Vol C Tables 4.2.6.8 and 6.1.1.4'
H H 0.0000 0.0000 'International Tables Vol C Tables 4.2.6.8 and 6.1.1.4'
O O 0.0106 0.0060 'International Tables Vol C Tables 4.2.6.8 and 6.1.1.4'
P P 0.1023 0.0942 'International Tables Vol C Tables 4.2.6.8 and 6.1.1.4'
Fe Fe 0.3463 0.8444 'International Tables Vol C Tables 4.2.6.8 and 6.1.1.4'
Os Os -1.2165 7.6030 'International Tables Vol C Tables 4.2.6.8 and 6.1.1.4'

loop_
_geom_angle_atom_site_label_1
_geom_angle_atom_site_label_2
_geom_angle_atom_site_label_3
_geom_angle
C12 Os1 C11 174.80(17)
C12 Os1 P2 91.07(12)
C11 Os1 P2 88.18(12)
C12 Os1 P1 86.03(12)
C11 Os1 P1 89.23(12)
P2 Os1 P1 105.89(4)
C12 Os1 Os2 90.73(12)
C11 Os1 Os2 92.25(12)
P2 Os1 Os2 153.32(3)
P1 Os1 Os2 100.79(2)
C12 Os1 Os3 93.40(12)
C11 Os1 Os3 91.78(12)
P2 Os1 Os3 94.11(3)
P1 Os1 Os3 160.00(3)
Os2 Os1 Os3 59.210(5)
C22 Os2 C21 96.05(18)
C22 Os2 C24 95.83(19)
C21 Os2 C24 89.2(2)
C22 Os2 C23 93.13(19)
C21 Os2 C23 93.7(2)
C24 Os2 C23 170.26(17)
C22 Os2 Os3 91.89(13)
C21 Os2 Os3 169.59(14)
C24 Os2 Os3 96.70(13)
C23 Os2 Os3 79.14(13)
C22 Os2 Os1 152.11(13)
C21 Os2 Os1 111.83(13)
C24 Os2 Os1 84.45(13)
C23 Os2 Os1 85.84(12)
Os3 Os2 Os1 60.507(6)
C32 Os3 C34 96.44(19)
C32 Os3 C31 91.67(19)
C34 Os3 C31 95.2(2)
C32 Os3 C33 87.36(19)
C34 Os3 C33 95.4(2)
C31 Os3 C33 169.44(19)
C32 Os3 Os2 169.27(13)
C34 Os3 Os2 91.87(14)
C31 Os3 Os2 80.80(13)
C33 Os3 Os2 98.64(13)
C32 Os3 Os1 112.23(13)
C34 Os3 Os1 151.00(15)
C31 Os3 Os1 88.51(13)
C33 Os3 Os1 82.15(13)
Os2 Os3 Os1 60.284(6)
C6 Fe1 C1 109.71(16)
C6 Fe1 C10 41.79(16)
C1 Fe1 C10 109.63(17)
C6 Fe1 C2 109.38(17)
C1 Fe1 C2 41.71(16)
C10 Fe1 C2 138.04(17)
C6 Fe1 C7 41.41(16)
C1 Fe1 C7 139.40(16)
C10 Fe1 C7 69.31(17)
C2 Fe1 C7 110.94(18)
C6 Fe1 C4 177.50(18)
C1 Fe1 C4 68.87(17)
C10 Fe1 C4 140.42(18)
C2 Fe1 C4 68.17(18)
C7 Fe1 C4 138.50(18)
C6 Fe1 C5 139.50(16)
C1 Fe1 C5 41.09(16)
C10 Fe1 C5 111.41(18)
C2 Fe1 C5 68.96(18)
C7 Fe1 C5 179.08(18)
C4 Fe1 C5 40.59(17)
C6 Fe1 C3 137.85(18)
C1 Fe1 C3 69.63(17)
C10 Fe1 C3 179.13(17)
C2 Fe1 C3 41.10(17)
C7 Fe1 C3 110.90(18)
C4 Fe1 C3 39.91(18)
C5 Fe1 C3 68.39(18)
C6 Fe1 C9 69.14(17)
C1 Fe1 C9 137.97(17)
C10 Fe1 C9 40.48(17)
C2 Fe1 C9 178.43(18)
C7 Fe1 C9 68.37(17)
C4 Fe1 C9 113.32(18)
C5 Fe1 C9 111.76(19)
C3 Fe1 C9 140.39(18)
C6 Fe1 C8 68.84(16)
C1 Fe1 C8 178.04(18)
C10 Fe1 C8 68.41(17)
C2 Fe1 C8 139.77(18)
C7 Fe1 C8 40.25(16)
C4 Fe1 C8 112.63(17)
C5 Fe1 C8 139.30(18)
C3 Fe1 C8 112.33(18)
C9 Fe1 C8 40.50(18)
C1 P1 C51 104.79(19)
C1 P1 C41 94.47(19)
C51 P1 C41 100.74(19)
C1 P1 Os1 117.96(13)
C51 P1 Os1 114.38(14)
C41 P1 Os1 121.24(14)
C6 P2 C61 103.11(18)
C6 P2 C71 94.46(19)
C61 P2 C71 101.11(18)
C6 P2 Os1 118.26(13)
C61 P2 Os1 114.06(13)
C71 P2 Os1 122.31(13)
C5 C1 C2 107.4(4)
C5 C1 P1 131.8(3)
C2 C1 P1 120.5(3)
C5 C1 Fe1 70.8(2)
C2 C1 Fe1 69.8(2)
P1 C1 Fe1 129.0(2)
C3 C2 C1 107.8(4)
C3 C2 Fe1 70.2(2)
C1 C2 Fe1 68.5(2)
C4 C3 C2 107.6(4)
C4 C3 Fe1 69.9(3)
C2 C3 Fe1 68.7(2)
C3 C4 C5 109.6(4)
C3 C4 Fe1 70.2(3)
C5 C4 Fe1 69.8(2)
C4 C5 C1 107.6(4)
C4 C5 Fe1 69.7(2)
C1 C5 Fe1 68.1(2)
C7 C6 C10 107.3(4)
C7 C6 P2 130.7(3)
C10 C6 P2 121.6(3)
C7 C6 Fe1 70.5(2)
C10 C6 Fe1 69.8(2)
P2 C6 Fe1 130.2(2)
C8 C7 C6 108.1(4)
C8 C7 Fe1 70.7(2)
C6 C7 Fe1 68.1(2)
C7 C8 C9 108.5(4)
C7 C8 Fe1 69.1(2)
C9 C8 Fe1 69.7(2)
C10 C9 C8 108.1(4)
C10 C9 Fe1 68.5(2)
C8 C9 Fe1 69.8(3)
C9 C10 C6 108.0(4)
C9 C10 Fe1 71.0(3)
C6 C10 Fe1 68.4(2)
O11 C11 Os1 174.3(4)
O12 C12 Os1 175.8(4)
O21 C21 Os2 174.7(4)
O22 C22 Os2 177.8(4)
O23 C23 Os2 176.5(4)
O24 C24 Os2 175.1(4)
O31 C31 Os3 175.3(4)
O32 C32 Os3 175.8(4)
O33 C33 Os3 174.7(4)
O34 C34 Os3 178.0(5)
C42 C41 C46 118.8(4)
C42 C41 P1 123.6(3)
C46 C41 P1 117.5(3)
C41 C42 C43 119.9(4)
C44 C43 C42 120.6(4)
C45 C44 C43 119.4(4)
C46 C45 C44 119.5(5)
C45 C46 C41 121.9(4)
C56 C51 C52 118.6(4)
C56 C51 P1 123.4(3)
C52 C51 P1 118.0(3)
C53 C52 C51 120.3(4)
C54 C53 C52 119.8(4)
C53 C54 C55 120.6(4)
C56 C55 C54 119.7(4)
C55 C56 C51 121.1(4)
C62 C61 C66 118.5(4)
C62 C61 P2 119.7(3)
C66 C61 P2 121.5(3)
C61 C62 C63 120.7(4)
C64 C63 C62 120.5(4)
C63 C64 C65 119.4(4)
C64 C65 C66 120.7(4)
C65 C66 C61 120.1(4)
C76 C71 C72 117.8(4)
C76 C71 P2 126.0(3)
C72 C71 P2 116.2(3)
C73 C72 C71 121.6(4)
C72 C73 C74 119.6(4)
C75 C74 C73 119.3(4)
C74 C75 C76 120.3(4)
C71 C76 C75 121.4(4)

loop_
_geom_bond_atom_site_label_1
_geom_bond_atom_site_label_2
_geom_bond_distance
Os1 C12 1.931(4)
Os1 C11 1.942(4)
Os1 P2 2.3284(10)
Os1 P1 2.3425(10)
Os1 Os2 2.9176(3)
Os1 Os3 2.9241(2)
Os2 C22 1.908(4)
Os2 C21 1.907(5)
Os2 C24 1.943(5)
Os2 C23 1.951(5)
Os2 Os3 2.8859(2)
Os3 C32 1.898(4)
Os3 C34 1.917(5)
Os3 C31 1.946(5)
Os3 C33 1.947(5)
Fe1 C6 2.007(4)
Fe1 C1 2.017(4)
Fe1 C10 2.025(4)
Fe1 C2 2.035(4)
Fe1 C7 2.039(4)
Fe1 C4 2.051(4)
Fe1 C5 2.053(4)
Fe1 C3 2.054(4)
Fe1 C9 2.057(4)
Fe1 C8 2.060(4)
P1 C1 1.822(4)
P1 C51 1.830(4)
P1 C41 1.857(4)
P2 C6 1.814(4)
P2 C61 1.832(4)
P2 C71 1.855(4)
C1 C5 1.429(6)
C1 C2 1.442(6)
C2 C3 1.435(6)
C3 C4 1.401(7)
C4 C5 1.423(6)
C6 C7 1.431(6)
C6 C10 1.438(6)
C7 C8 1.410(6)
C8 C9 1.425(6)
C9 C10 1.412(6)
C11 O11 1.144(5)
C12 O12 1.135(5)
C21 O21 1.131(5)
C22 O22 1.135(5)
C23 O23 1.122(5)
C24 O24 1.146(6)
C31 O31 1.133(6)
C32 O32 1.144(5)
C33 O33 1.141(6)
C34 O34 1.125(6)
C41 C42 1.379(6)
C41 C46 1.398(6)
C42 C43 1.398(6)
C43 C44 1.390(7)
C44 C45 1.394(7)
C45 C46 1.368(6)
C51 C56 1.381(6)
C51 C52 1.403(6)
C52 C53 1.383(6)
C53 C54 1.373(7)
C54 C55 1.381(7)
C55 C56 1.374(6)
C61 C62 1.387(6)
C61 C66 1.400(6)
C62 C63 1.394(6)
C63 C64 1.369(6)
C64 C65 1.384(7)
C65 C66 1.386(6)
C71 C76 1.372(6)
C71 C72 1.392(5)
C72 C73 1.372(6)
C73 C74 1.394(7)
C74 C75 1.368(6)
C75 C76 1.386(6)

loop_
_geom_torsion_atom_site_label_1
_geom_torsion_atom_site_label_2
_geom_torsion_atom_site_label_3
_geom_torsion_atom_site_label_4
_geom_torsion
C12 Os1 Os2 C22 102.5(3)
C11 Os1 Os2 C22 -81.8(3)
P2 Os1 Os2 C22 8.6(3)
P1 Os1 Os2 C22 -171.4(3)
Os3 Os1 Os2 C22 9.0(3)
C12 Os1 Os2 C21 -78.6(2)
C11 Os1 Os2 C21 97.1(2)
P2 Os1 Os2 C21 -172.48(17)
P1 Os1 Os2 C21 7.45(16)
Os3 Os1 Os2 C21 -172.18(16)
C12 Os1 Os2 C24 -165.54(18)
C11 Os1 Os2 C24 10.20(18)
P2 Os1 Os2 C24 100.62(15)
P1 Os1 Os2 C24 -79.45(14)
Os3 Os1 Os2 C24 100.93(14)
C12 Os1 Os2 C23 13.66(18)
C11 Os1 Os2 C23 -170.61(18)
P2 Os1 Os2 C23 -80.18(15)
P1 Os1 Os2 C23 99.75(14)
Os3 Os1 Os2 C23 -79.87(14)
C12 Os1 Os2 Os3 93.53(12)
C11 Os1 Os2 Os3 -90.73(12)
P2 Os1 Os2 Os3 -0.31(6)
P1 Os1 Os2 Os3 179.62(3)
C22 Os2 Os3 C32 -128.1(7)
C21 Os2 Os3 C32 92.1(11)
C24 Os2 Os3 C32 -32.0(7)
C23 Os2 Os3 C32 139.1(7)
Os1 Os2 Os3 C32 47.7(7)
C22 Os2 Os3 C34 12.7(2)
C21 Os2 Os3 C34 -127.1(8)
C24 Os2 Os3 C34 108.8(2)
C23 Os2 Os3 C34 -80.2(2)
Os1 Os2 Os3 C34 -171.51(16)
C22 Os2 Os3 C31 -82.26(19)
C21 Os2 Os3 C31 138.0(8)
C24 Os2 Os3 C31 13.83(19)
C23 Os2 Os3 C31 -175.09(19)
Os1 Os2 Os3 C31 93.56(13)
C22 Os2 Os3 C33 108.41(19)
C21 Os2 Os3 C33 -31.4(8)
C24 Os2 Os3 C33 -155.50(19)
C23 Os2 Os3 C33 15.58(19)
Os1 Os2 Os3 C33 -75.77(13)
C22 Os2 Os3 Os1 -175.82(14)
C21 Os2 Os3 Os1 44.4(8)
C24 Os2 Os3 Os1 -79.73(14)
C23 Os2 Os3 Os1 91.35(13)
C12 Os1 Os3 C32 99.74(19)
C11 Os1 Os3 C32 -79.89(19)
P2 Os1 Os3 C32 8.42(15)
P1 Os1 Os3 C32 -172.52(17)
Os2 Os1 Os3 C32 -171.44(15)
C12 Os1 Os3 C34 -71.1(3)
C11 Os1 Os3 C34 109.3(3)
P2 Os1 Os3 C34 -162.4(3)
P1 Os1 Os3 C34 16.6(3)
Os2 Os1 Os3 C34 17.7(3)
C12 Os1 Os3 C31 -169.07(17)
C11 Os1 Os3 C31 11.30(17)
P2 Os1 Os3 C31 99.61(13)
P1 Os1 Os3 C31 -81.33(15)
Os2 Os1 Os3 C31 -80.25(13)
C12 Os1 Os3 C33 15.86(18)
C11 Os1 Os3 C33 -163.77(18)
P2 Os1 Os3 C33 -75.46(14)
P1 Os1 Os3 C33 103.59(16)
Os2 Os1 Os3 C33 104.68(14)
C12 Os1 Os3 Os2 -88.82(12)
C11 Os1 Os3 Os2 91.55(12)
P2 Os1 Os3 Os2 179.86(3)
P1 Os1 Os3 Os2 -1.08(8)
C12 Os1 P1 C1 -73.69(19)
C11 Os1 P1 C1 104.2(2)
P2 Os1 P1 C1 16.30(16)
Os2 Os1 P1 C1 -163.67(15)
Os3 Os1 P1 C1 -162.72(15)
C12 Os1 P1 C51 162.41(19)
C11 Os1 P1 C51 -19.71(19)
P2 Os1 P1 C51 -107.60(15)
Os2 Os1 P1 C51 72.43(15)
Os3 Os1 P1 C51 73.38(17)
C12 Os1 P1 C41 41.47(19)
C11 Os1 P1 C41 -140.65(19)
P2 Os1 P1 C41 131.46(16)
Os2 Os1 P1 C41 -48.51(16)
Os3 Os1 P1 C41 -47.56(19)
C12 Os1 P2 C6 95.36(19)
C11 Os1 P2 C6 -79.5(2)
P1 Os1 P2 C6 9.19(16)
Os2 Os1 P2 C6 -170.89(15)
Os3 Os1 P2 C6 -171.15(16)
C12 Os1 P2 C61 -26.11(19)
C11 Os1 P2 C61 159.03(19)
P1 Os1 P2 C61 -112.29(15)
Os2 Os1 P2 C61 67.64(16)
Os3 Os1 P2 C61 67.38(15)
C12 Os1 P2 C71 -148.3(2)
C11 Os1 P2 C71 36.9(2)
P1 Os1 P2 C71 125.57(16)
Os2 Os1 P2 C71 -54.50(18)
Os3 Os1 P2 C71 -54.77(16)
C51 P1 C1 C5 -1.6(5)
C41 P1 C1 C5 100.8(4)
Os1 P1 C1 C5 -130.2(4)
C51 P1 C1 C2 -174.8(3)
C41 P1 C1 C2 -72.5(4)
Os1 P1 C1 C2 56.6(4)
C51 P1 C1 Fe1 97.4(3)
C41 P1 C1 Fe1 -160.3(3)
Os1 P1 C1 Fe1 -31.2(3)
C6 Fe1 C1 C5 144.9(3)
C10 Fe1 C1 C5 100.4(3)
C2 Fe1 C1 C5 -117.8(4)
C7 Fe1 C1 C5 -178.8(3)
C4 Fe1 C1 C5 -37.3(3)
C3 Fe1 C1 C5 -80.1(3)
C9 Fe1 C1 C5 64.5(4)
C8 Fe1 C1 C5 103(5)
C6 Fe1 C1 C2 -97.3(3)
C10 Fe1 C1 C2 -141.8(3)
C7 Fe1 C1 C2 -61.1(4)
C4 Fe1 C1 C2 80.5(3)
C5 Fe1 C1 C2 117.8(4)
C3 Fe1 C1 C2 37.7(3)
C9 Fe1 C1 C2 -177.7(3)
C8 Fe1 C1 C2 -140(5)
C6 Fe1 C1 P1 16.2(3)
C10 Fe1 C1 P1 -28.3(3)
C2 Fe1 C1 P1 113.5(4)
C7 Fe1 C1 P1 52.4(4)
C4 Fe1 C1 P1 -166.0(3)
C5 Fe1 C1 P1 -128.7(4)
C3 Fe1 C1 P1 151.2(3)
C9 Fe1 C1 P1 -64.2(4)
C8 Fe1 C1 P1 -26(5)
C5 C1 C2 C3 1.7(5)
P1 C1 C2 C3 176.4(3)
Fe1 C1 C2 C3 -59.4(3)
C5 C1 C2 Fe1 61.1(3)
P1 C1 C2 Fe1 -124.1(3)
C6 Fe1 C2 C3 -142.4(2)
C1 Fe1 C2 C3 119.4(4)
C10 Fe1 C2 C3 179.9(3)
C7 Fe1 C2 C3 -98.2(3)
C4 Fe1 C2 C3 37.1(3)
C5 Fe1 C2 C3 80.8(3)
C9 Fe1 C2 C3 -162(6)
C8 Fe1 C2 C3 -62.6(4)
C6 Fe1 C2 C1 98.2(3)
C10 Fe1 C2 C1 60.5(4)
C7 Fe1 C2 C1 142.4(2)
C4 Fe1 C2 C1 -82.3(3)
C5 Fe1 C2 C1 -38.5(2)
C3 Fe1 C2 C1 -119.4(4)
C9 Fe1 C2 C1 79(7)
C8 Fe1 C2 C1 178.0(3)
C1 C2 C3 C4 -1.0(5)
Fe1 C2 C3 C4 -59.3(3)
C1 C2 C3 Fe1 58.4(3)
C6 Fe1 C3 C4 178.3(2)
C1 Fe1 C3 C4 81.1(3)
C10 Fe1 C3 C4 113(12)
C2 Fe1 C3 C4 119.3(4)
C7 Fe1 C3 C4 -142.5(3)
C5 Fe1 C3 C4 36.9(3)
C9 Fe1 C3 C4 -61.5(4)
C8 Fe1 C3 C4 -99.0(3)
C6 Fe1 C3 C2 59.0(3)
C1 Fe1 C3 C2 -38.2(2)
C10 Fe1 C3 C2 -6(12)
C7 Fe1 C3 C2 98.3(3)
C4 Fe1 C3 C2 -119.3(4)
C5 Fe1 C3 C2 -82.3(3)
C9 Fe1 C3 C2 179.2(3)
C8 Fe1 C3 C2 141.7(3)
C2 C3 C4 C5 -0.2(5)
Fe1 C3 C4 C5 -58.7(3)
C2 C3 C4 Fe1 58.5(3)
C6 Fe1 C4 C3 -27(4)
C1 Fe1 C4 C3 -83.1(3)
C10 Fe1 C4 C3 -178.7(3)
C2 Fe1 C4 C3 -38.2(3)
C7 Fe1 C4 C3 59.2(4)
C5 Fe1 C4 C3 -120.9(4)
C9 Fe1 C4 C3 142.4(3)
C8 Fe1 C4 C3 98.2(3)
C6 Fe1 C4 C5 94(4)
C1 Fe1 C4 C5 37.7(3)
C10 Fe1 C4 C5 -57.9(4)
C2 Fe1 C4 C5 82.7(3)
C7 Fe1 C4 C5 -179.9(3)
C3 Fe1 C4 C5 120.9(4)
C9 Fe1 C4 C5 -96.7(3)
C8 Fe1 C4 C5 -140.9(3)
C3 C4 C5 C1 1.3(5)
Fe1 C4 C5 C1 -57.7(3)
C3 C4 C5 Fe1 59.0(3)
C2 C1 C5 C4 -1.8(5)
P1 C1 C5 C4 -175.7(3)
Fe1 C1 C5 C4 58.7(3)
C2 C1 C5 Fe1 -60.5(3)
P1 C1 C5 Fe1 125.6(4)
C6 Fe1 C5 C4 -176.2(3)
C1 Fe1 C5 C4 -119.7(4)
C10 Fe1 C5 C4 144.6(3)
C2 Fe1 C5 C4 -80.6(3)
C7 Fe1 C5 C4 3(12)
C3 Fe1 C5 C4 -36.3(3)
C9 Fe1 C5 C4 100.9(3)
C8 Fe1 C5 C4 63.2(4)
C6 Fe1 C5 C1 -56.4(4)
C10 Fe1 C5 C1 -95.7(3)
C2 Fe1 C5 C1 39.1(2)
C7 Fe1 C5 C1 123(11)
C4 Fe1 C5 C1 119.7(4)
C3 Fe1 C5 C1 83.4(3)
C9 Fe1 C5 C1 -139.4(3)
C8 Fe1 C5 C1 -177.1(3)
C61 P2 C6 C7 0.6(4)
C71 P2 C6 C7 103.1(4)
Os1 P2 C6 C7 -126.4(4)
C61 P2 C6 C10 -171.4(3)
C71 P2 C6 C10 -68.9(4)
Os1 P2 C6 C10 61.7(4)
C61 P2 C6 Fe1 99.2(3)
C71 P2 C6 Fe1 -158.3(3)
Os1 P2 C6 Fe1 -27.7(3)
C1 Fe1 C6 C7 144.4(2)
C10 Fe1 C6 C7 -117.9(3)
C2 Fe1 C6 C7 100.0(3)
C4 Fe1 C6 C7 89(4)
C5 Fe1 C6 C7 180.0(3)
C3 Fe1 C6 C7 63.3(3)
C9 Fe1 C6 C7 -80.5(3)
C8 Fe1 C6 C7 -37.0(2)
C1 Fe1 C6 C10 -97.7(2)
C2 Fe1 C6 C10 -142.1(2)
C7 Fe1 C6 C10 117.9(3)
C4 Fe1 C6 C10 -153(4)
C5 Fe1 C6 C10 -62.2(3)
C3 Fe1 C6 C10 -178.8(3)
C9 Fe1 C6 C10 37.3(2)
C8 Fe1 C6 C10 80.8(3)
C1 Fe1 C6 P2 17.1(3)
C10 Fe1 C6 P2 114.8(4)
C2 Fe1 C6 P2 -27.3(3)
C7 Fe1 C6 P2 -127.3(4)
C4 Fe1 C6 P2 -38(4)
C5 Fe1 C6 P2 52.6(4)
C3 Fe1 C6 P2 -64.0(4)
C9 Fe1 C6 P2 152.1(3)
C8 Fe1 C6 P2 -164.3(3)
C10 C6 C7 C8 -0.8(5)
P2 C6 C7 C8 -173.6(3)
Fe1 C6 C7 C8 59.6(3)
C10 C6 C7 Fe1 -60.4(3)
P2 C6 C7 Fe1 126.8(4)
C6 Fe1 C7 C8 -119.7(4)
C1 Fe1 C7 C8 -177.0(3)
C10 Fe1 C7 C8 -80.6(3)
C2 Fe1 C7 C8 144.4(3)
C4 Fe1 C7 C8 64.1(4)
C5 Fe1 C7 C8 61(12)
C3 Fe1 C7 C8 100.3(3)
C9 Fe1 C7 C8 -37.1(3)
C1 Fe1 C7 C6 -57.4(4)
C10 Fe1 C7 C6 39.0(2)
C2 Fe1 C7 C6 -95.9(3)
C4 Fe1 C7 C6 -176.2(3)
C5 Fe1 C7 C6 -179(100)
C3 Fe1 C7 C6 -140.1(2)
C9 Fe1 C7 C6 82.6(3)
C8 Fe1 C7 C6 119.7(4)
C6 C7 C8 C9 0.6(5)
Fe1 C7 C8 C9 58.6(3)
C6 C7 C8 Fe1 -58.0(3)
C6 Fe1 C8 C7 38.0(3)
C1 Fe1 C8 C7 81(5)
C10 Fe1 C8 C7 83.1(3)
C2 Fe1 C8 C7 -57.3(4)
C4 Fe1 C8 C7 -139.8(3)
C5 Fe1 C8 C7 -178.8(3)
C3 Fe1 C8 C7 -96.4(3)
C9 Fe1 C8 C7 120.3(4)
C6 Fe1 C8 C9 -82.3(3)
C1 Fe1 C8 C9 -39(5)
C10 Fe1 C8 C9 -37.2(3)
C2 Fe1 C8 C9 -177.6(3)
C7 Fe1 C8 C9 -120.3(4)
C4 Fe1 C8 C9 99.9(3)
C5 Fe1 C8 C9 60.9(4)
C3 Fe1 C8 C9 143.3(3)
C7 C8 C9 C10 -0.3(5)
Fe1 C8 C9 C10 58.0(3)
C7 C8 C9 Fe1 -58.3(3)
C6 Fe1 C9 C10 -38.5(2)
C1 Fe1 C9 C10 58.2(4)
C2 Fe1 C9 C10 -19(7)
C7 Fe1 C9 C10 -83.1(3)
C4 Fe1 C9 C10 142.0(3)
C5 Fe1 C9 C10 97.9(3)
C3 Fe1 C9 C10 179.9(3)
C8 Fe1 C9 C10 -119.9(4)
C6 Fe1 C9 C8 81.5(3)
C1 Fe1 C9 C8 178.1(3)
C10 Fe1 C9 C8 119.9(4)
C2 Fe1 C9 C8 101(7)
C7 Fe1 C9 C8 36.9(2)
C4 Fe1 C9 C8 -98.1(3)
C5 Fe1 C9 C8 -142.1(3)
C3 Fe1 C9 C8 -60.2(4)
C8 C9 C10 C6 -0.2(5)
Fe1 C9 C10 C6 58.6(3)
C8 C9 C10 Fe1 -58.8(3)
C7 C6 C10 C9 0.6(5)
P2 C6 C10 C9 174.2(3)
Fe1 C6 C10 C9 -60.2(3)
C7 C6 C10 Fe1 60.8(3)
P2 C6 C10 Fe1 -125.6(3)
C6 Fe1 C10 C9 119.2(3)
C1 Fe1 C10 C9 -142.8(3)
C2 Fe1 C10 C9 179.2(3)
C7 Fe1 C10 C9 80.5(3)
C4 Fe1 C10 C9 -62.6(4)
C5 Fe1 C10 C9 -98.9(3)
C3 Fe1 C10 C9 -175(100)
C8 Fe1 C10 C9 37.2(3)
C1 Fe1 C10 C6 97.9(2)
C2 Fe1 C10 C6 60.0(3)
C7 Fe1 C10 C6 -38.7(2)
C4 Fe1 C10 C6 178.2(3)
C5 Fe1 C10 C6 141.9(2)
C3 Fe1 C10 C6 66(12)
C9 Fe1 C10 C6 -119.2(3)
C8 Fe1 C10 C6 -82.0(2)
C12 Os1 C11 O11 -29(5)
P2 Os1 C11 O11 53(4)
P1 Os1 C11 O11 -53(4)
Os2 Os1 C11 O11 -154(4)
Os3 Os1 C11 O11 147(4)
C11 Os1 C12 O12 8(6)
P2 Os1 C12 O12 -73(5)
P1 Os1 C12 O12 33(5)
Os2 Os1 C12 O12 133(5)
Os3 Os1 C12 O12 -167(5)
C22 Os2 C21 O21 -15(5)
C24 Os2 C21 O21 -111(5)
C23 Os2 C21 O21 79(5)
Os3 Os2 C21 O21 125(5)
Os1 Os2 C21 O21 166(5)
C21 Os2 C22 O22 102(10)
C24 Os2 C22 O22 -168(10)
C23 Os2 C22 O22 8(11)
Os3 Os2 C22 O22 -71(11)
Os1 Os2 C22 O22 -79(11)
C22 Os2 C23 O23 53(7)
C21 Os2 C23 O23 -43(7)
C24 Os2 C23 O23 -150(7)
Os3 Os2 C23 O23 144(7)
Os1 Os2 C23 O23 -155(7)
C22 Os2 C24 O24 -57(5)
C21 Os2 C24 O24 39(5)
C23 Os2 C24 O24 146(5)
Os3 Os2 C24 O24 -150(5)
Os1 Os2 C24 O24 151(5)
C32 Os3 C31 O31 -19(5)
C34 Os3 C31 O31 78(5)
C33 Os3 C31 O31 -103(5)
Os2 Os3 C31 O31 169(5)
Os1 Os3 C31 O31 -131(5)
C34 Os3 C32 O32 -11(6)
C31 Os3 C32 O32 84(6)
C33 Os3 C32 O32 -106(6)
Os2 Os3 C32 O32 130(5)
Os1 Os3 C32 O32 174(6)
C32 Os3 C33 O33 16(4)
C34 Os3 C33 O33 -81(4)
C31 Os3 C33 O33 101(4)
Os2 Os3 C33 O33 -173(4)
Os1 Os3 C33 O33 128(4)
C32 Os3 C34 O34 36(14)
C31 Os3 C34 O34 -57(14)
C33 Os3 C34 O34 124(14)
Os2 Os3 C34 O34 -138(14)
Os1 Os3 C34 O34 -153(14)
C1 P1 C41 C42 125.9(4)
C51 P1 C41 C42 -128.1(4)
Os1 P1 C41 C42 -0.7(4)
C1 P1 C41 C46 -50.8(4)
C51 P1 C41 C46 55.2(4)
Os1 P1 C41 C46 -177.5(3)
C46 C41 C42 C43 0.4(6)
P1 C41 C42 C43 -176.2(3)
C41 C42 C43 C44 0.2(7)
C42 C43 C44 C45 -0.5(7)
C43 C44 C45 C46 0.3(7)
C44 C45 C46 C41 0.4(7)
C42 C41 C46 C45 -0.7(7)
P1 C41 C46 C45 176.2(4)
C1 P1 C51 C56 -45.4(4)
C41 P1 C51 C56 -143.0(4)
Os1 P1 C51 C56 85.3(4)
C1 P1 C51 C52 137.9(3)
C41 P1 C51 C52 40.3(4)
Os1 P1 C51 C52 -91.4(3)
C56 C51 C52 C53 0.0(7)
P1 C51 C52 C53 176.9(4)
C51 C52 C53 C54 -0.3(7)
C52 C53 C54 C55 1.2(7)
C53 C54 C55 C56 -2.0(7)
C54 C55 C56 C51 1.8(7)
C52 C51 C56 C55 -0.8(6)
P1 C51 C56 C55 -177.5(3)
C6 P2 C61 C62 -62.1(3)
C71 P2 C61 C62 -159.4(3)
Os1 P2 C61 C62 67.4(3)
C6 P2 C61 C66 124.9(3)
C71 P2 C61 C66 27.6(4)
Os1 P2 C61 C66 -105.6(3)
C66 C61 C62 C63 -0.1(6)
P2 C61 C62 C63 -173.3(3)
C61 C62 C63 C64 1.6(6)
C62 C63 C64 C65 -1.8(7)
C63 C64 C65 C66 0.5(7)
C64 C65 C66 C61 1.0(6)
C62 C61 C66 C65 -1.2(6)
P2 C61 C66 C65 171.9(3)
C6 P2 C71 C76 134.8(4)
C61 P2 C71 C76 -120.8(4)
Os1 P2 C71 C76 7.2(5)
C6 P2 C71 C72 -44.2(4)
C61 P2 C71 C72 60.1(4)
Os1 P2 C71 C72 -171.9(3)
C76 C71 C72 C73 2.0(7)
P2 C71 C72 C73 -178.9(3)
C71 C72 C73 C74 -0.4(7)
C72 C73 C74 C75 -0.7(7)
C73 C74 C75 C76 0.1(7)
C72 C71 C76 C75 -2.5(7)
P2 C71 C76 C75 178.5(4)
C74 C75 C76 C71 1.6(7)
